data_4309075
loop_
_publ_author_name
'Christian J. Doonan'
'Andrew J. Millar'
'David J. Nielsen'
'Charles G. Young'

_publ_section_title
;
cis-Dioxomolybdenum(VI) and Oxo(phosphine oxide)molybdenum(IV) Complexes:
Steric and Electronic Fine-Tuning of cis-[MoOS]2+ Precursors
;
_journal_name_full 'Inorganic Chemistry'
_journal_page_first 4506
_journal_page_last 4514
_journal_paper_doi 10.1021/ic050052v
_journal_volume 44
_journal_year 2005
_chemical_formula_sum 'C28 H41 B Mo N6 O3'
_chemical_formula_weight 616.42
_chemical_name_systematic
;
cis-(3-tert-butylphenolato){hydrotris(3-isopropyl-
pyrazol-1-yl)borato}dioxomolybdenum(VI)
;
_space_group_IT_number 14
_symmetry_cell_setting monoclinic
_symmetry_space_group_name_Hall '-P 2ybc'
_symmetry_space_group_name_H-M 'P 1 21/c 1'
_atom_sites_solution_hydrogens geom
_atom_sites_solution_primary direct
_atom_sites_solution_secondary difmap
_audit_creation_method SHELXL-97
_cell_angle_alpha 90.00
_cell_angle_beta 96.254(3)
_cell_angle_gamma 90.00
_cell_formula_units_Z 4
_cell_length_a 8.8614(13)
_cell_length_b 36.061(5)
_cell_length_c 10.1029(15)
_cell_measurement_reflns_used 2197
_cell_measurement_temperature 293(2)
_cell_measurement_theta_max 24.11
_cell_measurement_theta_min 2.26
_cell_volume 3209.2(8)
_computing_cell_refinement 'Bruker SMART'
_computing_data_collection 'Bruker SMART'
_computing_data_reduction 'Bruker SAINT'
_computing_molecular_graphics 'Bruker SHELXTL'
_computing_publication_material 'Bruker SHELXTL'
_computing_structure_refinement 'SHELXL-97 (Sheldrick, 1997)'
_computing_structure_solution 'Bruker SHELXTL'
_diffrn_ambient_temperature 293(2)
_diffrn_measured_fraction_theta_full 1.000
_diffrn_measured_fraction_theta_max 1.000
_diffrn_measurement_device_type 'CCD area detector'
_diffrn_measurement_method 'phi and omega scans'
_diffrn_radiation_monochromator graphite
_diffrn_radiation_source 'fine-focus sealed tube'
_diffrn_radiation_type MoK\a
_diffrn_radiation_wavelength 0.71073
_diffrn_reflns_av_R_equivalents 0.0689
_diffrn_reflns_av_sigmaI/netI 0.1012
_diffrn_reflns_limit_h_max 10
_diffrn_reflns_limit_h_min -8
_diffrn_reflns_limit_k_max 42
_diffrn_reflns_limit_k_min -42
_diffrn_reflns_limit_l_max 12
_diffrn_reflns_limit_l_min -11
_diffrn_reflns_number 16824
_diffrn_reflns_theta_full 25.00
_diffrn_reflns_theta_max 25.00
_diffrn_reflns_theta_min 1.13
_exptl_absorpt_coefficient_mu 0.445
_exptl_absorpt_correction_type none
_exptl_crystal_colour orange
_exptl_crystal_density_diffrn 1.276
_exptl_crystal_density_method 'not measured'
_exptl_crystal_description rod
_exptl_crystal_F_000 1288
_exptl_crystal_size_max 0.40
_exptl_crystal_size_mid 0.08
_exptl_crystal_size_min 0.08
_refine_diff_density_max 0.589
_refine_diff_density_min -0.345
_refine_diff_density_rms 0.081
_refine_ls_extinction_method none
_refine_ls_goodness_of_fit_ref 0.900
_refine_ls_hydrogen_treatment mixed
_refine_ls_matrix_type full
_refine_ls_number_parameters 352
_refine_ls_number_reflns 5648
_refine_ls_number_restraints 0
_refine_ls_restrained_S_all 0.900
_refine_ls_R_factor_all 0.0898
_refine_ls_R_factor_gt 0.0491
_refine_ls_shift/su_max 0.000
_refine_ls_shift/su_mean 0.000
_refine_ls_structure_factor_coef Fsqd
_refine_ls_weighting_details 'calc w=1/[\s^2^(Fo^2^)+(0.0492P)^2^+0.0000P] where P=(Fo^2^+2Fc^2^)/3'
_refine_ls_weighting_scheme calc
_refine_ls_wR_factor_gt 0.0977
_refine_ls_wR_factor_ref 0.1235
_reflns_number_gt 3423
_reflns_number_total 5648
_reflns_threshold_expression >2sigma(I)
_cod_data_source_file ic050052vsi20041222_062719_5.cif
_cod_data_source_block Complex_7
_cod_depositor_comments
;
The following automatic conversions were performed:
'_symmetry_cell_setting' value 'Monoclinic' changed to 'monoclinic'
according to '/home/saulius/struct/CIF-dictionaries/cif_core.dic'
dictionary named 'cif_core.dic' version 2.4.1 from 2010-06-29.

Automatic conversion script
Id: cif_fix_enum 1527 2010-12-29 10:47:43Z saulius 
;
_cod_database_code 4309075

loop_
_symmetry_equiv_pos_as_xyz
'x, y, z'
'-x, y+1/2, -z+1/2'
'-x, -y, -z'
'x, -y-1/2, z-1/2'

loop_
_atom_site_label
_atom_site_type_symbol
_atom_site_fract_x
_atom_site_fract_y
_atom_site_fract_z
_atom_site_U_iso_or_equiv
_atom_site_adp_type
_atom_site_occupancy
_atom_site_symmetry_multiplicity
_atom_site_calc_flag
_atom_site_refinement_flags
_atom_site_disorder_assembly
_atom_site_disorder_group
O2 O 0.0886(4) 0.04684(9) 0.2183(3) 0.0552(10) Uani 1 1 d . . .
O1 O 0.0323(4) 0.10948(9) 0.0600(3) 0.0545(9) Uani 1 1 d . . .
O3 O 0.2291(4) 0.10984(9) 0.2961(3) 0.0563(10) Uani 1 1 d . . .
C10 C -0.4018(11) 0.2190(3) -0.0354(13) 0.229(7) Uani 1 1 d . . .
H10A H -0.3343 0.2367 -0.0688 0.343 Uiso 1 1 calc R . .
H10B H -0.3672 0.2134 0.0557 0.343 Uiso 1 1 calc R . .
H10C H -0.5022 0.2293 -0.0407 0.343 Uiso 1 1 calc R . .
Mo Mo 0.05620(5) 0.092604(12) 0.23906(4) 0.04255(16) Uani 1 1 d . . .
N32 N -0.2990(5) 0.09454(11) 0.2914(4) 0.0537(11) Uani 1 1 d . . .
N11 N 0.0101(5) 0.08234(10) 0.4436(4) 0.0442(10) Uani 1 1 d . . .
N12 N -0.1156(5) 0.09542(11) 0.4960(4) 0.0522(11) Uani 1 1 d . . .
N22 N -0.1644(5) 0.15279(11) 0.3622(4) 0.0519(11) Uani 1 1 d . . .
N21 N -0.0399(5) 0.14991(11) 0.2951(4) 0.0482(11) Uani 1 1 d . . .
N31 N -0.2020(5) 0.08047(10) 0.2093(4) 0.0430(10) Uani 1 1 d . . .
C1 C -0.0312(7) 0.13424(14) -0.0313(5) 0.0523(14) Uani 1 1 d . . .
C35 C -0.2862(6) 0.06050(14) 0.1154(5) 0.0510(14) Uani 1 1 d . . .
C25 C 0.0102(7) 0.18471(15) 0.2750(5) 0.0572(15) Uani 1 1 d . . .
C15 C 0.0960(6) 0.06426(14) 0.5423(5) 0.0522(14) Uani 1 1 d . . .
C36 C -0.2206(6) 0.03919(14) 0.0098(5) 0.0536(14) Uani 1 1 d . . .
H36 H -0.1219 0.0501 -0.0032 0.064 Uiso 1 1 calc R . .
B1 B -0.2385(7) 0.11817(17) 0.4122(6) 0.0568(17) Uani 1 1 d . . .
H1 H -0.3207 0.1248 0.4651 0.068 Uiso 1 1 calc R . .
C6 C -0.1775(7) 0.14675(14) -0.0294(6) 0.0599(15) Uani 1 1 d . . .
H6 H -0.2331 0.1387 0.0380 0.072 Uiso 1 1 calc R . .
C13 C -0.1082(8) 0.08571(15) 0.6240(6) 0.0694(17) Uani 1 1 d . . .
H13 H -0.1801 0.0912 0.6817 0.083 Uiso 1 1 calc R . .
C37 C -0.1958(7) -0.00116(14) 0.0517(5) 0.0723(18) Uani 1 1 d . . .
H37A H -0.1529 -0.0145 -0.0175 0.108 Uiso 1 1 calc R . .
H37B H -0.2912 -0.0121 0.0666 0.108 Uiso 1 1 calc R . .
H37C H -0.1275 -0.0023 0.1322 0.108 Uiso 1 1 calc R . .
C23 C -0.1913(7) 0.18847(16) 0.3855(6) 0.0682(17) Uani 1 1 d . . .
H23 H -0.2692 0.1976 0.4311 0.082 Uiso 1 1 calc R . .
C34 C -0.4362(7) 0.06252(17) 0.1399(6) 0.0708(18) Uani 1 1 d . . .
H34 H -0.5185 0.0515 0.0898 0.085 Uiso 1 1 calc R . .
C5 C -0.2444(8) 0.17085(15) -0.1239(6) 0.0671(18) Uani 1 1 d . . .
C18 C 0.2410(8) 0.00506(17) 0.5534(7) 0.112(3) Uani 1 1 d . . .
H18A H 0.3369 -0.0059 0.5397 0.168 Uiso 1 1 calc R . .
H18B H 0.1619 -0.0064 0.4949 0.168 Uiso 1 1 calc R . .
H18C H 0.2217 0.0014 0.6441 0.168 Uiso 1 1 calc R . .
C26 C 0.1484(7) 0.19297(16) 0.2114(6) 0.0709(18) Uani 1 1 d . . .
H26 H 0.1734 0.1709 0.1615 0.085 Uiso 1 1 calc R . .
C16 C 0.2451(6) 0.04690(15) 0.5235(5) 0.0599(16) Uani 1 1 d . . .
H16 H 0.2626 0.0500 0.4300 0.072 Uiso 1 1 calc R . .
C14 C 0.0224(8) 0.06649(16) 0.6554(6) 0.0743(19) Uani 1 1 d . . .
H14 H 0.0562 0.0566 0.7384 0.089 Uiso 1 1 calc R . .
C2 C 0.0522(8) 0.14530(16) -0.1315(6) 0.0710(17) Uani 1 1 d . . .
H2 H 0.1503 0.1365 -0.1353 0.085 Uiso 1 1 calc R . .
C27 C 0.2828(8) 0.20084(19) 0.3174(7) 0.109(3) Uani 1 1 d . . .
H27A H 0.3723 0.2055 0.2745 0.163 Uiso 1 1 calc R . .
H27C H 0.2995 0.1798 0.3751 0.163 Uiso 1 1 calc R . .
H27B H 0.2603 0.2222 0.3687 0.163 Uiso 1 1 calc R . .
C33 C -0.4413(7) 0.08370(16) 0.2515(6) 0.0710(17) Uani 1 1 d . . .
H33 H -0.5275 0.0895 0.2921 0.085 Uiso 1 1 calc R . .
C4 C -0.1574(10) 0.18212(17) -0.2215(7) 0.082(2) Uani 1 1 d . . .
H4 H -0.1988 0.1987 -0.2860 0.099 Uiso 1 1 calc R . .
C17 C 0.3740(8) 0.0657(2) 0.6090(7) 0.117(3) Uani 1 1 d . . .
H17A H 0.4683 0.0541 0.5947 0.175 Uiso 1 1 calc R . .
H17B H 0.3580 0.0635 0.7011 0.175 Uiso 1 1 calc R . .
H17C H 0.3774 0.0914 0.5855 0.175 Uiso 1 1 calc R . .
C28 C 0.1236(9) 0.22523(17) 0.1124(7) 0.111(3) Uani 1 1 d . . .
H28B H 0.2149 0.2295 0.0716 0.166 Uiso 1 1 calc R . .
H28C H 0.0979 0.2472 0.1587 0.166 Uiso 1 1 calc R . .
H28A H 0.0424 0.2192 0.0450 0.166 Uiso 1 1 calc R . .
C38 C -0.3223(7) 0.04098(17) -0.1226(5) 0.083(2) Uani 1 1 d . . .
H38B H -0.2761 0.0272 -0.1889 0.125 Uiso 1 1 calc R . .
H38A H -0.3348 0.0664 -0.1503 0.125 Uiso 1 1 calc R . .
H38C H -0.4196 0.0305 -0.1116 0.125 Uiso 1 1 calc R . .
C24 C -0.0869(8) 0.20915(16) 0.3319(6) 0.0717(18) Uani 1 1 d . . .
H24 H -0.0806 0.2349 0.3327 0.086 Uiso 1 1 calc R . .
C3 C -0.0134(10) 0.16988(18) -0.2269(6) 0.086(2) Uani 1 1 d . . .
H3 H 0.0416 0.1780 -0.2947 0.103 Uiso 1 1 calc R . .
C7 C -0.4041(9) 0.18540(19) -0.1144(8) 0.099(3) Uani 1 1 d . . .
C9 C -0.4729(15) 0.1992(5) -0.2439(10) 0.345(12) Uani 1 1 d . . .
H9A H -0.4045 0.2163 -0.2795 0.518 Uiso 1 1 calc R . .
H9B H -0.5664 0.2117 -0.2326 0.518 Uiso 1 1 calc R . .
H9C H -0.4927 0.1788 -0.3041 0.518 Uiso 1 1 calc R . .
C8 C -0.4987(10) 0.1604(3) -0.055(2) 0.343(12) Uani 1 1 d . . .
H8A H -0.5070 0.1377 -0.1053 0.514 Uiso 1 1 calc R . .
H8B H -0.5976 0.1711 -0.0536 0.514 Uiso 1 1 calc R . .
H8C H -0.4559 0.1552 0.0345 0.514 Uiso 1 1 calc R . .

loop_
_atom_site_aniso_label
_atom_site_aniso_U_11
_atom_site_aniso_U_22
_atom_site_aniso_U_33
_atom_site_aniso_U_23
_atom_site_aniso_U_13
_atom_site_aniso_U_12
O2 0.055(2) 0.054(2) 0.056(2) -0.0090(17) 0.0010(19) 0.0122(18)
O1 0.048(2) 0.061(2) 0.054(2) 0.0064(18) 0.0053(19) 0.0070(18)
O3 0.035(2) 0.067(2) 0.066(2) -0.0037(18) 0.0012(19) -0.0041(17)
C10 0.122(9) 0.169(10) 0.402(19) -0.135(12) 0.062(11) -0.001(8)
Mo 0.0323(3) 0.0459(3) 0.0491(3) -0.0023(2) 0.00288(19) 0.0052(2)
N32 0.035(3) 0.051(3) 0.076(3) -0.001(2) 0.010(2) 0.005(2)
N11 0.044(3) 0.041(3) 0.047(2) -0.0018(19) 0.005(2) 0.005(2)
N12 0.057(3) 0.045(3) 0.056(3) 0.000(2) 0.014(2) 0.009(2)
N22 0.054(3) 0.040(3) 0.062(3) -0.002(2) 0.009(2) 0.010(2)
N21 0.046(3) 0.038(3) 0.060(3) -0.003(2) 0.008(2) 0.004(2)
N31 0.036(3) 0.042(3) 0.051(2) -0.0034(19) 0.003(2) 0.0013(19)
C1 0.052(4) 0.049(3) 0.054(3) -0.001(3) 0.003(3) -0.003(3)
C35 0.043(4) 0.043(3) 0.065(4) 0.011(3) -0.002(3) 0.004(3)
C25 0.062(4) 0.047(4) 0.061(4) -0.002(3) 0.000(3) -0.008(3)
C15 0.057(4) 0.046(3) 0.052(3) -0.004(3) -0.002(3) 0.000(3)
C36 0.050(4) 0.054(4) 0.056(3) 0.001(3) -0.002(3) -0.010(3)
B1 0.039(4) 0.061(5) 0.073(5) -0.003(4) 0.022(4) 0.010(3)
C6 0.054(4) 0.053(4) 0.072(4) 0.007(3) 0.004(3) -0.005(3)
C13 0.090(5) 0.058(4) 0.065(4) 0.005(3) 0.029(4) 0.010(4)
C37 0.092(5) 0.056(4) 0.068(4) -0.014(3) 0.004(4) 0.004(3)
C23 0.077(5) 0.054(4) 0.076(4) -0.006(3) 0.017(4) 0.019(3)
C34 0.044(4) 0.077(5) 0.088(5) -0.006(4) -0.009(4) -0.004(3)
C5 0.075(5) 0.046(4) 0.074(4) 0.005(3) -0.019(4) -0.001(3)
C18 0.105(6) 0.071(5) 0.165(7) 0.006(5) 0.034(6) 0.036(4)
C26 0.072(5) 0.059(4) 0.084(4) -0.005(3) 0.016(4) -0.019(3)
C16 0.058(4) 0.062(4) 0.057(3) 0.006(3) -0.009(3) 0.010(3)
C14 0.105(6) 0.060(4) 0.058(4) 0.007(3) 0.013(4) 0.018(4)
C2 0.075(5) 0.074(4) 0.066(4) 0.003(3) 0.014(4) -0.012(4)
C27 0.094(6) 0.116(6) 0.116(6) -0.033(5) 0.010(5) -0.041(5)
C33 0.036(4) 0.077(4) 0.102(5) -0.001(4) 0.016(3) 0.002(3)
C4 0.108(7) 0.056(4) 0.075(5) 0.010(4) -0.023(5) 0.009(4)
C17 0.082(6) 0.123(6) 0.135(6) -0.025(5) -0.035(5) 0.006(5)
C28 0.144(7) 0.064(5) 0.131(6) 0.028(4) 0.047(5) -0.016(5)
C38 0.084(5) 0.104(5) 0.057(4) 0.008(3) -0.012(4) -0.016(4)
C24 0.092(5) 0.035(3) 0.090(4) -0.007(3) 0.018(4) 0.001(3)
C3 0.124(7) 0.070(5) 0.063(4) 0.011(4) 0.013(5) -0.012(5)
C7 0.078(6) 0.054(4) 0.156(7) 0.026(4) -0.032(5) 0.008(4)
C9 0.251(16) 0.62(3) 0.150(10) 0.017(14) -0.060(10) 0.295(19)
C8 0.052(6) 0.129(9) 0.85(4) 0.192(15) 0.037(12) 0.023(6)

loop_
_atom_type_symbol
_atom_type_description
_atom_type_scat_dispersion_real
_atom_type_scat_dispersion_imag
_atom_type_scat_source
C C 0.0030 0.0020 'International Tables Vol C Tables 4.2.6.8 and 6.1.1.4'
H H 0.0000 0.0000 'International Tables Vol C Tables 4.2.6.8 and 6.1.1.4'
B B 0.0010 0.0010 'International Tables Vol C Tables 4.2.6.8 and 6.1.1.4'
N N 0.0060 0.0030 'International Tables Vol C Tables 4.2.6.8 and 6.1.1.4'
O O 0.0110 0.0060 'International Tables Vol C Tables 4.2.6.8 and 6.1.1.4'
Mo Mo -1.6830 0.6860 'International Tables Vol C Tables 4.2.6.8 and 6.1.1.4'

loop_
_geom_angle_atom_site_label_1
_geom_angle_atom_site_label_2
_geom_angle_atom_site_label_3
_geom_angle
_geom_angle_site_symmetry_1
_geom_angle_site_symmetry_3
_geom_angle_publ_flag
C1 O1 Mo 148.4(3) . . ?
O2 Mo O3 103.92(16) . . ?
O2 Mo O1 101.37(15) . . ?
O3 Mo O1 102.09(16) . . ?
O2 Mo N11 90.22(14) . . ?
O3 Mo N11 89.75(16) . . ?
O1 Mo N11 160.75(15) . . ?
O2 Mo N31 88.75(15) . . ?
O3 Mo N31 163.07(15) . . ?
O1 Mo N31 86.03(14) . . ?
N11 Mo N31 78.85(14) . . ?
O2 Mo N21 165.32(16) . . ?
O3 Mo N21 86.15(15) . . ?
O1 Mo N21 86.62(14) . . ?
N11 Mo N21 79.01(14) . . ?
N31 Mo N21 79.45(14) . . ?
C33 N32 N31 110.2(5) . . ?
C33 N32 B1 129.6(5) . . ?
N31 N32 B1 120.2(4) . . ?
C15 N11 N12 107.3(4) . . ?
C15 N11 Mo 129.1(4) . . ?
N12 N11 Mo 123.5(3) . . ?
C13 N12 N11 109.2(4) . . ?
C13 N12 B1 129.0(5) . . ?
N11 N12 B1 121.8(4) . . ?
C23 N22 N21 109.4(5) . . ?
C23 N22 B1 129.9(5) . . ?
N21 N22 B1 120.3(4) . . ?
C25 N21 N22 107.5(4) . . ?
C25 N21 Mo 130.7(4) . . ?
N22 N21 Mo 121.8(3) . . ?
C35 N31 N32 106.9(4) . . ?
C35 N31 Mo 130.9(4) . . ?
N32 N31 Mo 122.2(3) . . ?
O1 C1 C6 121.8(5) . . ?
O1 C1 C2 118.3(5) . . ?
C6 C1 C2 119.8(5) . . ?
N31 C35 C34 108.4(5) . . ?
N31 C35 C36 123.5(5) . . ?
C34 C35 C36 128.1(5) . . ?
N21 C25 C24 107.2(5) . . ?
N21 C25 C26 123.6(5) . . ?
C24 C25 C26 129.0(6) . . ?
N11 C15 C14 107.7(5) . . ?
N11 C15 C16 122.8(5) . . ?
C14 C15 C16 129.5(5) . . ?
C35 C36 C37 110.5(4) . . ?
C35 C36 C38 111.5(5) . . ?
C37 C36 C38 109.6(4) . . ?
N22 B1 N32 108.5(5) . . ?
N22 B1 N12 108.3(5) . . ?
N32 B1 N12 107.8(4) . . ?
C1 C6 C5 122.2(6) . . ?
N12 C13 C14 108.1(6) . . ?
N22 C23 C24 108.6(6) . . ?
C33 C34 C35 107.2(5) . . ?
C6 C5 C4 116.8(6) . . ?
C6 C5 C7 120.5(7) . . ?
C4 C5 C7 122.7(6) . . ?
C25 C26 C28 111.8(6) . . ?
C25 C26 C27 110.5(5) . . ?
C28 C26 C27 111.0(5) . . ?
C15 C16 C17 111.3(5) . . ?
C15 C16 C18 110.2(5) . . ?
C17 C16 C18 111.0(5) . . ?
C13 C14 C15 107.8(5) . . ?
C1 C2 C3 118.6(6) . . ?
N32 C33 C34 107.3(6) . . ?
C3 C4 C5 122.3(6) . . ?
C23 C24 C25 107.3(5) . . ?
C4 C3 C2 120.2(7) . . ?
C8 C7 C10 105.9(11) . . ?
C8 C7 C9 112.9(10) . . ?
C10 C7 C9 100.7(9) . . ?
C8 C7 C5 114.0(6) . . ?
C10 C7 C5 111.4(7) . . ?
C9 C7 C5 111.1(8) . . ?

loop_
_geom_bond_atom_site_label_1
_geom_bond_atom_site_label_2
_geom_bond_distance
_geom_bond_site_symmetry_2
_geom_bond_publ_flag
O2 Mo 1.692(3) . ?
O1 C1 1.361(6) . ?
O1 Mo 1.898(3) . ?
O3 Mo 1.695(3) . ?
C10 C7 1.452(10) . ?
Mo N11 2.181(4) . ?
Mo N31 2.317(4) . ?
Mo N21 2.328(4) . ?
N32 C33 1.339(6) . ?
N32 N31 1.356(5) . ?
N32 B1 1.536(7) . ?
N11 C15 1.354(6) . ?
N11 N12 1.368(5) . ?
N12 C13 1.334(6) . ?
N12 B1 1.541(7) . ?
N22 C23 1.334(6) . ?
N22 N21 1.361(5) . ?
N22 B1 1.522(7) . ?
N21 C25 1.353(6) . ?
N31 C35 1.350(6) . ?
C1 C6 1.375(7) . ?
C1 C2 1.376(7) . ?
C35 C34 1.380(7) . ?
C35 C36 1.484(7) . ?
C25 C24 1.399(7) . ?
C25 C26 1.474(8) . ?
C15 C14 1.378(7) . ?
C15 C16 1.493(7) . ?
C36 C37 1.524(6) . ?
C36 C38 1.531(6) . ?
C6 C5 1.376(7) . ?
C13 C14 1.357(8) . ?
C23 C24 1.346(8) . ?
C34 C33 1.366(7) . ?
C5 C4 1.377(9) . ?
C5 C7 1.522(9) . ?
C18 C16 1.540(7) . ?
C26 C28 1.534(7) . ?
C26 C27 1.539(7) . ?
C16 C17 1.515(7) . ?
C2 C3 1.389(8) . ?
C4 C3 1.357(9) . ?
C7 C8 1.410(12) . ?
C7 C9 1.468(10) . ?
